data_1506406
loop_
_publ_author_name
'Rocher, Nathalie M.'
'Frech, Roger'
'Khan, Masood'

_publ_section_title
;
 Hydrogen bonding and the inductive effect in crystalline and solution
 phases of hexylamine:LiCF3SO3 and Dipropylamine:LiCF3SO3: application to
 branched poly(ethylenimine).
;
_journal_issue 44
_journal_name_full 'The journal of physical chemistry. B'
_journal_page_first 20697
_journal_page_last 20706
_journal_paper_doi 10.1021/jp052965g
_journal_volume 109
_journal_year 2005
_chemical_formula_sum 'C7 H15 F3 Li N O3 S'
_chemical_formula_weight 257.20
_chemical_name_systematic
; 
 ? 
;
_space_group_IT_number 14
_symmetry_cell_setting monoclinic
_symmetry_space_group_name_Hall '-P 2ybc'
_symmetry_space_group_name_H-M 'P 1 21/c 1'
_atom_sites_solution_hydrogens geom
_atom_sites_solution_primary direct
_atom_sites_solution_secondary difmap
_audit_creation_method SHELXL-97
_cell_angle_alpha 90.00
_cell_angle_beta 98.1100(10)
_cell_angle_gamma 90.00
_cell_formula_units_Z 4
_cell_length_a 5.1842(4)
_cell_length_b 15.3790(13)
_cell_length_c 15.8877(13)
_cell_measurement_reflns_used 7853
_cell_measurement_temperature 100(2)
_cell_measurement_theta_max 26.9
_cell_measurement_theta_min 3.2
_cell_volume 1254.02(18)
_computing_cell_refinement 'Bruker SMART'
_computing_data_collection 'Bruker SMART'
_computing_data_reduction 'Bruker SAINT'
_computing_molecular_graphics 'Bruker SHELXTL'
_computing_publication_material 'Bruker SHELXTL'
_computing_structure_refinement 'SHELXL-97 (Sheldrick, 1997)'
_computing_structure_solution 'SHELXS-97 (Sheldrick, 1990)'
_diffrn_ambient_temperature 100(2)
_diffrn_measured_fraction_theta_full 0.990
_diffrn_measured_fraction_theta_max 0.988
_diffrn_measurement_device_type 'CCD area detector'
_diffrn_measurement_method 'phi and omega scans'
_diffrn_radiation_monochromator graphite
_diffrn_radiation_source 'fine-focus sealed tube'
_diffrn_radiation_type MoK\a
_diffrn_radiation_wavelength 0.71073
_diffrn_reflns_av_R_equivalents 0.0241
_diffrn_reflns_av_sigmaI/netI 0.0257
_diffrn_reflns_limit_h_max 6
_diffrn_reflns_limit_h_min -6
_diffrn_reflns_limit_k_max 19
_diffrn_reflns_limit_k_min -19
_diffrn_reflns_limit_l_max 20
_diffrn_reflns_limit_l_min -20
_diffrn_reflns_number 10136
_diffrn_reflns_theta_full 26.50
_diffrn_reflns_theta_max 26.74
_diffrn_reflns_theta_min 1.85
_diffrn_standards_decay_% none
_diffrn_standards_interval_count 0
_diffrn_standards_number 0
_exptl_absorpt_coefficient_mu 0.286
_exptl_absorpt_correction_T_max 0.9504
_exptl_absorpt_correction_T_min 0.9091
_exptl_absorpt_correction_type multi-scan
_exptl_absorpt_process_details Bruker(2001)SADABS,BrukerAXSInc.,Madison,WI
_exptl_crystal_colour colourless
_exptl_crystal_density_diffrn 1.362
_exptl_crystal_density_method 'not measured'
_exptl_crystal_description plate
_exptl_crystal_F_000 536
_exptl_crystal_size_max 0.34
_exptl_crystal_size_mid 0.28
_exptl_crystal_size_min 0.18
_refine_diff_density_max 1.762
_refine_diff_density_min -1.809
_refine_diff_density_rms 0.116
_refine_ls_extinction_method none
_refine_ls_goodness_of_fit_ref 1.109
_refine_ls_hydrogen_treatment mixed
_refine_ls_matrix_type full
_refine_ls_number_parameters 208
_refine_ls_number_reflns 2642
_refine_ls_number_restraints 190
_refine_ls_restrained_S_all 1.125
_refine_ls_R_factor_all 0.1008
_refine_ls_R_factor_gt 0.0882
_refine_ls_shift/su_max 0.018
_refine_ls_shift/su_mean 0.001
_refine_ls_structure_factor_coef Fsqd
_refine_ls_weighting_details 'calc w=1/[\s^2^(Fo^2^)+(0.1492P)^2^+3.0168P] where P=(Fo^2^+2Fc^2^)/3'
_refine_ls_weighting_scheme calc
_refine_ls_wR_factor_gt 0.2526
_refine_ls_wR_factor_ref 0.2676
_reflns_number_gt 2198
_reflns_number_total 2642
_reflns_threshold_expression >2sigma(I)
_cod_data_source_file jp052965gsi20050603_093842.cif
_cod_data_source_block rf4003m
_cod_depositor_comments
;
The following automatic conversions were performed:

'_symmetry_cell_setting' value 'Monoclinic' changed to 'monoclinic'
according to /home/saulius/struct/CIF-dictionaries/cif_core.dic
dictionary named 'cif_core.dic' version 2.4.1 from 2010-06-29.

Automatic conversion script
Id: cif_fix_values 1715 2011-07-08 13:25:40Z adriana 
;
_cod_original_sg_symbol_H-M P2(1)/c
_cod_database_code 1506406

loop_
_symmetry_equiv_pos_as_xyz
'x, y, z'
'-x, y+1/2, -z+1/2'
'-x, -y, -z'
'x, -y-1/2, z-1/2'

loop_
_atom_site_label
_atom_site_type_symbol
_atom_site_fract_x
_atom_site_fract_y
_atom_site_fract_z
_atom_site_U_iso_or_equiv
_atom_site_adp_type
_atom_site_occupancy
_atom_site_symmetry_multiplicity
_atom_site_calc_flag
_atom_site_refinement_flags
_atom_site_disorder_assembly
_atom_site_disorder_group
S1 S -0.73452(10) 0.90530(4) 0.56609(4) 0.03045(14) Uani 1 1 d . . .
O1 O -0.6378(3) 0.99064(11) 0.58967(11) 0.0371(4) Uani 1 1 d . . .
O2 O -1.0135(3) 0.89822(13) 0.55144(13) 0.0468(5) Uani 1 1 d . . .
O3 O -0.6024(3) 0.86162(11) 0.50422(11) 0.0336(4) Uani 1 1 d . . .
F1 F -0.7126(4) 0.76000(10) 0.65059(12) 0.0573(5) Uani 1 1 d . . .
F2 F -0.3851(3) 0.84428(12) 0.68493(11) 0.0552(5) Uani 1 1 d . . .
F3 F -0.7538(4) 0.87327(13) 0.72629(10) 0.0625(5) Uani 1 1 d . . .
Li1 Li -0.2979(6) 0.8934(3) 0.4549(2) 0.0363(10) Uani 1 1 d D . .
C7 C -0.6420(5) 0.84177(18) 0.66263(17) 0.0415(6) Uani 1 1 d . . .
C1 C 0.1220(4) 0.94916(16) 0.21198(13) 0.0496(10) Uani 0.50 1 d PDU A 1
H1A H 0.2669 0.9905 0.2218 0.074 Uiso 0.50 1 calc PR A 1
H1B H -0.0376 0.9800 0.1887 0.074 Uiso 0.50 1 calc PR A 1
H1C H 0.1612 0.9046 0.1716 0.074 Uiso 0.50 1 calc PR A 1
C2 C 0.0839(3) 0.90637(17) 0.29539(11) 0.0431(5) Uani 0.50 1 d PDU A 1
H2A H 0.0658 0.9519 0.3382 0.052 Uiso 0.50 1 calc PR A 1
H2B H 0.2396 0.8711 0.3163 0.052 Uiso 0.50 1 calc PR A 1
C3 C -0.1557(4) 0.84853(12) 0.28541(12) 0.0479(5) Uani 0.50 1 d PDU A 1
H3A H -0.3040 0.8838 0.2581 0.057 Uiso 0.50 1 calc PR A 1
H3B H -0.1271 0.8018 0.2449 0.057 Uiso 0.50 1 calc PR A 1
C4 C -0.0959(3) 0.72520(10) 0.38834(12) 0.0540(5) Uani 0.50 1 d PDU A 1
H4A H 0.0905 0.7387 0.4060 0.065 Uiso 0.50 1 calc PR A 1
H4B H -0.1087 0.6841 0.3400 0.065 Uiso 0.50 1 calc PR A 1
C5 C -0.2078(4) 0.68339(11) 0.46173(15) 0.0600(6) Uani 0.50 1 d PDU A 1
H5A H -0.0796 0.6417 0.4909 0.072 Uiso 0.50 1 calc PR A 1
H5B H -0.2391 0.7288 0.5033 0.072 Uiso 0.50 1 calc PR A 1
C6 C -0.4610(4) 0.6362(2) 0.4319(3) 0.0766(11) Uani 0.50 1 d PDU A 1
H6A H -0.5198 0.6060 0.4801 0.115 Uiso 0.50 1 calc PR A 1
H6B H -0.4332 0.5937 0.3881 0.115 Uiso 0.50 1 calc PR A 1
H6C H -0.5937 0.6782 0.4082 0.115 Uiso 0.50 1 calc PR A 1
N1 N -0.2394(5) 0.80639(11) 0.36108(11) 0.0491(5) Uani 0.50 1 d PDU A 1
H1D H -0.4066 0.7868 0.3412 0.059 Uiso 0.50 1 calc PR A 1
C1' C 0.0248(4) 0.95215(15) 0.20269(16) 0.0521(10) Uani 0.50 1 d PDU A 2
H1'A H -0.0494 1.0008 0.1675 0.078 Uiso 0.50 1 calc PR A 2
H1'B H 0.0939 0.9088 0.1666 0.078 Uiso 0.50 1 calc PR A 2
H1'C H 0.1658 0.9734 0.2453 0.078 Uiso 0.50 1 calc PR A 2
C2' C -0.1859(5) 0.91093(14) 0.24710(12) 0.0534(6) Uani 0.50 1 d PDU A 2
H2'A H -0.2541 0.9548 0.2839 0.064 Uiso 0.50 1 calc PR A 2
H2'B H -0.3317 0.8920 0.2040 0.064 Uiso 0.50 1 calc PR A 2
C3' C -0.0834(6) 0.83360(11) 0.30055(11) 0.0484(5) Uani 0.50 1 d PDU A 2
H3'A H -0.1372 0.7829 0.2639 0.058 Uiso 0.50 1 calc PR A 2
H3'B H 0.1080 0.8376 0.3027 0.058 Uiso 0.50 1 calc PR A 2
C4' C -0.2535(6) 0.71892(11) 0.38925(11) 0.0532(5) Uani 0.50 1 d PDU A 2
H4'A H -0.1768 0.6768 0.3527 0.064 Uiso 0.50 1 calc PR A 2
H4'B H -0.4401 0.7260 0.3664 0.064 Uiso 0.50 1 calc PR A 2
C5' C -0.2290(8) 0.68379(10) 0.47940(14) 0.0616(7) Uani 0.50 1 d PDU A 2
H5'A H -0.0434 0.6841 0.5049 0.074 Uiso 0.50 1 calc PR A 2
H5'B H -0.3256 0.7222 0.5140 0.074 Uiso 0.50 1 calc PR A 2
C6' C -0.3349(9) 0.59206(13) 0.4814(2) 0.0656(11) Uani 0.50 1 d PDU A 2
H6'A H -0.3296 0.5732 0.5405 0.098 Uiso 0.50 1 calc PR A 2
H6'B H -0.2283 0.5528 0.4520 0.098 Uiso 0.50 1 calc PR A 2
H6'C H -0.5153 0.5908 0.4529 0.098 Uiso 0.50 1 calc PR A 2
N1' N -0.1188(5) 0.80399(11) 0.38690(12) 0.0498(5) Uani 0.50 1 d PDU A 2
H1'E H 0.0477 0.7961 0.4164 0.060 Uiso 0.50 1 calc PR A 2

loop_
_atom_site_aniso_label
_atom_site_aniso_U_11
_atom_site_aniso_U_22
_atom_site_aniso_U_33
_atom_site_aniso_U_23
_atom_site_aniso_U_13
_atom_site_aniso_U_12
S1 0.0217(2) 0.0322(3) 0.0386(3) 0.0099(2) 0.0080(2) 0.00152(19)
O1 0.0389(8) 0.0323(8) 0.0413(8) 0.0055(7) 0.0098(7) 0.0014(7)
O2 0.0208(7) 0.0548(10) 0.0661(11) 0.0216(9) 0.0100(7) 0.0023(7)
O3 0.0272(7) 0.0361(8) 0.0385(8) 0.0012(7) 0.0075(6) -0.0045(6)
F1 0.0621(10) 0.0391(8) 0.0723(10) 0.0242(7) 0.0146(8) -0.0010(7)
F2 0.0431(8) 0.0669(10) 0.0532(9) 0.0241(8) -0.0017(7) 0.0077(8)
F3 0.0779(10) 0.0685(11) 0.0476(8) 0.0208(8) 0.0311(8) 0.0177(9)
Li1 0.0345(18) 0.0305(18) 0.047(2) -0.0008(16) 0.0147(16) 0.0001(15)
C7 0.0379(11) 0.0438(12) 0.0443(12) 0.0157(11) 0.0115(10) 0.0052(10)
C1 0.0534(19) 0.0444(19) 0.0571(19) -0.0038(17) 0.0292(17) -0.0022(17)
C2 0.0513(9) 0.0358(9) 0.0484(9) -0.0060(9) 0.0287(9) 0.0008(9)
C3 0.0577(9) 0.0384(9) 0.0534(9) -0.0065(9) 0.0279(9) 0.0040(9)
C4 0.0675(9) 0.0403(9) 0.0590(9) -0.0042(9) 0.0257(9) 0.0034(9)
C5 0.0763(10) 0.0449(9) 0.0635(10) -0.0023(9) 0.0263(9) 0.0011(9)
C6 0.093(2) 0.0621(19) 0.0781(19) -0.0017(18) 0.0229(19) -0.0014(19)
N1 0.0610(8) 0.0370(8) 0.0551(8) -0.0031(8) 0.0287(8) 0.0037(8)
C1' 0.0577(18) 0.0470(17) 0.0581(17) -0.0030(16) 0.0307(16) -0.0021(16)
C2' 0.0619(10) 0.0444(10) 0.0582(10) -0.0042(10) 0.0229(10) 0.0008(10)
C3' 0.0592(8) 0.0383(8) 0.0530(8) -0.0040(8) 0.0265(8) 0.0042(8)
C4' 0.0672(8) 0.0398(8) 0.0581(8) -0.0035(8) 0.0275(8) 0.0022(8)
C5' 0.0776(11) 0.0468(11) 0.0651(11) -0.0010(11) 0.0268(11) 0.0004(11)
C6' 0.087(2) 0.0467(18) 0.0664(19) 0.0009(17) 0.0224(18) -0.0034(18)
N1' 0.0613(9) 0.0379(9) 0.0559(9) -0.0025(9) 0.0279(9) 0.0045(9)

loop_
_atom_type_symbol
_atom_type_description
_atom_type_scat_dispersion_real
_atom_type_scat_dispersion_imag
_atom_type_scat_source
C C 0.0033 0.0016 'International Tables Vol C Tables 4.2.6.8 and 6.1.1.4'
H H 0.0000 0.0000 'International Tables Vol C Tables 4.2.6.8 and 6.1.1.4'
Li Li -0.0003 0.0001 'International Tables Vol C Tables 4.2.6.8 and 6.1.1.4'
N N 0.0061 0.0033 'International Tables Vol C Tables 4.2.6.8 and 6.1.1.4'
O O 0.0106 0.0060 'International Tables Vol C Tables 4.2.6.8 and 6.1.1.4'
F F 0.0171 0.0103 'International Tables Vol C Tables 4.2.6.8 and 6.1.1.4'
S S 0.1246 0.1234 'International Tables Vol C Tables 4.2.6.8 and 6.1.1.4'

loop_
_geom_angle_atom_site_label_1
_geom_angle_atom_site_label_2
_geom_angle_atom_site_label_3
_geom_angle
_geom_angle_site_symmetry_1
_geom_angle_site_symmetry_3
O1 S1 O2 114.73(11) . .
O1 S1 O3 114.96(10) . .
O2 S1 O3 114.75(11) . .
O1 S1 C7 103.26(11) . .
O2 S1 C7 103.58(12) . .
O3 S1 C7 103.29(11) . .
S1 O1 Li1 135.46(15) . 3_476
S1 O2 Li1 138.92(17) . 1_455
S1 O3 Li1 131.00(16) . .
O3 Li1 O1 105.98(17) . 3_476
O3 Li1 O2 105.1(2) . 1_655
O1 Li1 O2 108.79(19) 3_476 1_655
O3 Li1 N1' 120.2(2) . .
O1 Li1 N1' 119.6(2) 3_476 .
O2 Li1 N1' 95.19(16) 1_655 .
O3 Li1 N1 110.08(19) . .
O1 Li1 N1 111.7(2) 3_476 .
O2 Li1 N1 114.66(18) 1_655 .
N1' Li1 N1 19.58(10) . .
F1 C7 F3 108.5(2) . .
F1 C7 F2 108.3(2) . .
F3 C7 F2 108.4(2) . .
F1 C7 S1 110.78(18) . .
F3 C7 S1 110.74(18) . .
F2 C7 S1 110.06(18) . .
C2 C1 H1A 109.5 . .
C2 C1 H1B 109.5 . .
H1A C1 H1B 109.5 . .
C2 C1 H1C 109.5 . .
H1A C1 H1C 109.5 . .
H1B C1 H1C 109.5 . .
C1 C2 C3 111.61(15) . .
C1 C2 H2A 109.3 . .
C3 C2 H2A 109.3 . .
C1 C2 H2B 109.3 . .
C3 C2 H2B 109.3 . .
H2A C2 H2B 108.0 . .
N1 C3 C2 119.99(17) . .
N1 C3 H3A 107.3 . .
C2 C3 H3A 107.3 . .
N1 C3 H3B 107.3 . .
C2 C3 H3B 107.3 . .
H3A C3 H3B 106.9 . .
N1 C4 C5 110.51(15) . .
N1 C4 H4A 109.5 . .
C5 C4 H4A 109.5 . .
N1 C4 H4B 109.5 . .
C5 C4 H4B 109.5 . .
H4A C4 H4B 108.1 . .
C6 C5 C4 111.8(2) . .
C6 C5 H5A 109.3 . .
C4 C5 H5A 109.3 . .
C6 C5 H5B 109.3 . .
C4 C5 H5B 109.3 . .
H5A C5 H5B 107.9 . .
C5 C6 H6A 109.5 . .
C5 C6 H6B 109.5 . .
H6A C6 H6B 109.5 . .
C5 C6 H6C 109.5 . .
H6A C6 H6C 109.5 . .
H6B C6 H6C 109.5 . .
C3 N1 C4 114.31(18) . .
C3 N1 Li1 113.15(17) . .
C4 N1 Li1 117.01(16) . .
C3 N1 H1D 103.4 . .
C4 N1 H1D 103.4 . .
Li1 N1 H1D 103.4 . .
C2' C1' H1'A 109.5 . .
C2' C1' H1'B 109.5 . .
H1'A C1' H1'B 109.5 . .
C2' C1' H1'C 109.5 . .
H1'A C1' H1'C 109.5 . .
H1'B C1' H1'C 109.5 . .
C3' C2' C1' 111.71(18) . .
C3' C2' H2'A 109.3 . .
C1' C2' H2'A 109.3 . .
C3' C2' H2'B 109.3 . .
C1' C2' H2'B 109.3 . .
H2'A C2' H2'B 107.9 . .
N1' C3' C2' 133.0(2) . .
N1' C3' H3'A 104.0 . .
C2' C3' H3'A 104.0 . .
N1' C3' H3'B 104.0 . .
C2' C3' H3'B 104.0 . .
H3'A C3' H3'B 105.4 . .
N1' C4' C5' 111.08(17) . .
N1' C4' H4'A 109.4 . .
C5' C4' H4'A 109.4 . .
N1' C4' H4'B 109.4 . .
C5' C4' H4'B 109.4 . .
H4'A C4' H4'B 108.0 . .
C6' C5' C4' 111.60(19) . .
C6' C5' H5'A 109.3 . .
C4' C5' H5'A 109.3 . .
C6' C5' H5'B 109.3 . .
C4' C5' H5'B 109.3 . .
H5'A C5' H5'B 108.0 . .
C5' C6' H6'A 109.5 . .
C5' C6' H6'B 109.5 . .
H6'A C6' H6'B 109.5 . .
C5' C6' H6'C 109.5 . .
H6'A C6' H6'C 109.5 . .
H6'B C6' H6'C 109.5 . .
C3' N1' C4' 114.46(16) . .
C3' N1' Li1 113.98(17) . .
C4' N1' Li1 109.13(18) . .
C3' N1' H1'E 106.2 . .
C4' N1' H1'E 106.2 . .
Li1 N1' H1'E 106.2 . .

loop_
_geom_bond_atom_site_label_1
_geom_bond_atom_site_label_2
_geom_bond_distance
_geom_bond_site_symmetry_2
S1 O1 1.4358(18) .
S1 O2 1.4362(17) .
S1 O3 1.4410(18) .
S1 C7 1.825(3) .
O1 Li1 1.930(4) 3_476
O2 Li1 1.973(4) 1_455
O3 Li1 1.922(4) .
F1 C7 1.316(3) .
F2 C7 1.330(3) .
F3 C7 1.326(3) .
Li1 O1 1.930(4) 3_476
Li1 O2 1.973(4) 1_655
Li1 N1' 2.051(4) .
Li1 N1 2.058(4) .
C1 C2 1.517(2) .
C1 H1A 0.9800 .
C1 H1B 0.9800 .
C1 H1C 0.9800 .
C2 C3 1.518(2) .
C2 H2A 0.9900 .
C2 H2B 0.9900 .
C3 N1 1.483(2) .
C3 H3A 0.9900 .
C3 H3B 0.9900 .
C4 N1 1.486(2) .
C4 C5 1.517(2) .
C4 H4A 0.9900 .
C4 H4B 0.9900 .
C5 C6 1.517(2) .
C5 H5A 0.9900 .
C5 H5B 0.9900 .
C6 H6A 0.9800 .
C6 H6B 0.9800 .
C6 H6C 0.9800 .
N1 H1D 0.9300 .
C1' C2' 1.520(2) .
C1' H1'A 0.9800 .
C1' H1'B 0.9800 .
C1' H1'C 0.9800 .
C2' C3' 1.513(2) .
C2' H2'A 0.9900 .
C2' H2'B 0.9900 .
C3' N1' 1.481(2) .
C3' H3'A 0.9900 .
C3' H3'B 0.9900 .
C4' N1' 1.486(2) .
C4' C5' 1.519(2) .
C4' H4'A 0.9900 .
C4' H4'B 0.9900 .
C5' C6' 1.516(2) .
C5' H5'A 0.9900 .
C5' H5'B 0.9900 .
C6' H6'A 0.9800 .
C6' H6'B 0.9800 .
C6' H6'C 0.9800 .
N1' H1'E 0.9300 .

loop_
_geom_hbond_atom_site_label_D
_geom_hbond_atom_site_label_H
_geom_hbond_atom_site_label_A
_geom_hbond_distance_DH
_geom_hbond_distance_HA
_geom_hbond_distance_DA
_geom_hbond_angle_DHA
_geom_hbond_site_symmetry_A
N1' H1'E O3 0.93 2.35 3.165(3) 145.7 1_655

loop_
_geom_torsion_atom_site_label_1
_geom_torsion_atom_site_label_2
_geom_torsion_atom_site_label_3
_geom_torsion_atom_site_label_4
_geom_torsion
_geom_torsion_site_symmetry_1
_geom_torsion_site_symmetry_4
O2 S1 O1 Li1 -50.5(3) . 3_476
O3 S1 O1 Li1 85.8(2) . 3_476
C7 S1 O1 Li1 -162.5(2) . 3_476
O1 S1 O2 Li1 101.3(3) . 1_455
O3 S1 O2 Li1 -35.1(3) . 1_455
C7 S1 O2 Li1 -146.9(3) . 1_455
O1 S1 O3 Li1 6.4(2) . .
O2 S1 O3 Li1 142.66(19) . .
C7 S1 O3 Li1 -105.3(2) . .
S1 O3 Li1 O1 -53.2(3) . 3_476
S1 O3 Li1 O2 61.9(3) . 1_655
S1 O3 Li1 N1' 167.28(15) . .
S1 O3 Li1 N1 -174.15(14) . .
O1 S1 C7 F1 -178.47(18) . .
O2 S1 C7 F1 61.6(2) . .
O3 S1 C7 F1 -58.4(2) . .
O1 S1 C7 F3 61.1(2) . .
O2 S1 C7 F3 -58.8(2) . .
O3 S1 C7 F3 -178.82(17) . .
O1 S1 C7 F2 -58.7(2) . .
O2 S1 C7 F2 -178.66(18) . .
O3 S1 C7 F2 61.4(2) . .
C1 C2 C3 N1 -175.02(19) . .
N1 C4 C5 C6 77.1(2) . .
C2 C3 N1 C4 -81.8(2) . .
C2 C3 N1 Li1 55.5(3) . .
C5 C4 N1 C3 -175.82(17) . .
C5 C4 N1 Li1 48.6(2) . .
O3 Li1 N1 C3 139.6(2) . .
O1 Li1 N1 C3 22.1(3) 3_476 .
O2 Li1 N1 C3 -102.3(2) 1_655 .
N1' Li1 N1 C3 -95.6(3) . .
O3 Li1 N1 C4 -84.4(2) . .
O1 Li1 N1 C4 158.18(17) 3_476 .
O2 Li1 N1 C4 33.8(3) 1_655 .
N1' Li1 N1 C4 40.5(2) . .
C1' C2' C3' N1' 137.0(3) . .
N1' C4' C5' C6' -172.7(3) . .
C2' C3' N1' C4' 116.3(3) . .
C2' C3' N1' Li1 -10.3(4) . .
C5' C4' N1' C3' 167.4(3) . .
C5' C4' N1' Li1 -63.6(3) . .
O3 Li1 N1' C3' 126.3(2) . .
O1 Li1 N1' C3' -7.9(3) 3_476 .
O2 Li1 N1' C3' -122.9(2) 1_655 .
N1 Li1 N1' C3' 63.1(3) . .
O3 Li1 N1' C4' -3.1(3) . .
O1 Li1 N1' C4' -137.24(19) 3_476 .
O2 Li1 N1' C4' 107.71(19) 1_655 .
N1 Li1 N1' C4' -66.2(2) . .
